data_7045479
loop_
_publ_author_name
'Tay, Aaron Chin Yit'
'Frogley, Benjamin J.'
'Ware, David C.'
'Brothers, Penelope J.'

_publ_section_title
;
 Boron calixphyrin complexes: exploring the coordination chemistry of a
 BODIPY/porphyrin hybrid.
;
_journal_issue 10
_journal_name_full 'Dalton transactions (Cambridge, England : 2003)'
_journal_page_first 3388
_journal_page_last 3399
_journal_paper_doi 10.1039/c7dt04575a
_journal_volume 47
_journal_year 2018
_chemical_formula_moiety 'C38 H34 B2 F2 N4 O'
_chemical_formula_sum 'C38 H34 B2 F2 N4 O'
_chemical_formula_weight 622.31
_space_group_crystal_system orthorhombic
_space_group_IT_number 36
_space_group_name_Hall 'C 2c -2'
_space_group_name_H-M_alt 'C m c 21'
_symmetry_space_group_name_Hall 'C 2c -2'
_symmetry_space_group_name_H-M 'C m c 21'
_atom_sites_solution_hydrogens geom
_audit_creation_method SHELXL-2014/7
_audit_update_record
;
2018-01-14 deposited with the CCDC.
2018-01-31 downloaded from the CCDC.
;
_cell_angle_alpha 90
_cell_angle_beta 90
_cell_angle_gamma 90
_cell_formula_units_Z 4
_cell_length_a 23.237(2)
_cell_length_b 10.5234(10)
_cell_length_c 12.0981(12)
_cell_measurement_reflns_used 9674
_cell_measurement_temperature 99(2)
_cell_measurement_theta_max 27.73
_cell_measurement_theta_min 2.12
_cell_volume 2958.4(5)
_computing_cell_refinement 'SAINT (Siemens, 1995)'
_computing_data_collection 'SMART (Siemens, 1995)'
_computing_data_reduction 'SAINT (Siemens, 1995)'
_computing_molecular_graphics 'Ortep-III (Burnett & Johnson, 1996)'
_computing_publication_material 'SHELXTL (Sheldrick, 2008)'
_computing_structure_refinement 'SHELXL-2014/7 (Sheldrick, 2014)'
_computing_structure_solution 'SHELXS-2014/7 (Sheldrick, 2014)'
_diffrn_ambient_temperature 99(2)
_diffrn_measured_fraction_theta_full 0.999
_diffrn_measured_fraction_theta_max 0.998
_diffrn_measurement_device_type 'Bruker APEX II'
_diffrn_measurement_method 'Area detector \w scans'
_diffrn_radiation_monochromator graphite
_diffrn_radiation_type MoK\a
_diffrn_radiation_wavelength 0.71073
_diffrn_reflns_av_R_equivalents 0.0821
_diffrn_reflns_av_unetI/netI 0.1109
_diffrn_reflns_Laue_measured_fraction_full 0.999
_diffrn_reflns_Laue_measured_fraction_max 0.998
_diffrn_reflns_limit_h_max 30
_diffrn_reflns_limit_h_min -30
_diffrn_reflns_limit_k_max 11
_diffrn_reflns_limit_k_min -13
_diffrn_reflns_limit_l_max 15
_diffrn_reflns_limit_l_min -13
_diffrn_reflns_number 9674
_diffrn_reflns_point_group_measured_fraction_full 0.923
_diffrn_reflns_point_group_measured_fraction_max 0.888
_diffrn_reflns_theta_full 25.242
_diffrn_reflns_theta_max 27.734
_diffrn_reflns_theta_min 2.124
_diffrn_source 'fine-focus sealed tube'
_exptl_absorpt_coefficient_mu 0.093
_exptl_absorpt_correction_T_max 0.9954
_exptl_absorpt_correction_T_min 0.9656
_exptl_absorpt_correction_type multi-scan
_exptl_absorpt_process_details 'SADABS; Sheldrick, 1996'
_exptl_crystal_colour Yellow
_exptl_crystal_density_diffrn 1.397
_exptl_crystal_description Needle
_exptl_crystal_F_000 1304
_exptl_crystal_size_max 0.38
_exptl_crystal_size_mid 0.22
_exptl_crystal_size_min 0.05
_refine_diff_density_max 0.303
_refine_diff_density_min -0.254
_refine_diff_density_rms 0.064
_refine_ls_extinction_method none
_refine_ls_goodness_of_fit_ref 0.984
_refine_ls_hydrogen_treatment constr
_refine_ls_matrix_type full
_refine_ls_number_parameters 223
_refine_ls_number_reflns 3154
_refine_ls_number_restraints 1
_refine_ls_restrained_S_all 0.984
_refine_ls_R_factor_all 0.1062
_refine_ls_R_factor_gt 0.0579
_refine_ls_shift/su_max 0.000
_refine_ls_shift/su_mean 0.000
_refine_ls_structure_factor_coef Fsqd
_refine_ls_weighting_details 'w=1/[\s^2^(Fo^2^)+(0.0687P)^2^] where P=(Fo^2^+2Fc^2^)/3'
_refine_ls_weighting_scheme calc
_refine_ls_wR_factor_gt 0.1212
_refine_ls_wR_factor_ref 0.1395
_reflns_Friedel_coverage 0.695
_reflns_Friedel_fraction_full 0.839
_reflns_Friedel_fraction_max 0.766
_reflns_number_gt 2055
_reflns_number_total 3154
_reflns_threshold_expression 'I > 2\s(I)'
_cod_data_source_file c7dt04575a2.cif
_cod_data_source_block Compound_5a
_cod_depositor_comments 'Adding full bibliography for 7045479--7045482.cif.'
_cod_database_code 7045479
_shelx_shelxl_version_number 2014/7
_shelx_space_group_comment
;
The symmetry employed for this shelxl refinement is uniquely defined
by the following loop, which should always be used as a source of
symmetry information in preference to the above space-group names.
They are only intended as comments.
;

loop_
_space_group_symop_operation_xyz
'x, y, z'
'-x, -y, z+1/2'
'-x, y, z'
'x, -y, z+1/2'
'x+1/2, y+1/2, z'
'-x+1/2, -y+1/2, z+1/2'
'-x+1/2, y+1/2, z'
'x+1/2, -y+1/2, z+1/2'

loop_
_atom_site_label
_atom_site_type_symbol
_atom_site_fract_x
_atom_site_fract_y
_atom_site_fract_z
_atom_site_U_iso_or_equiv
_atom_site_adp_type
_atom_site_occupancy
_atom_site_site_symmetry_order
_atom_site_calc_flag
_atom_site_refinement_flags_posn
_atom_site_refinement_flags_adp
_atom_site_refinement_flags_occupancy
F1 F 0.40482(11) 0.2408(2) 0.5877(2) 0.0288(7) Uani 1 1 d . . .
O O 0.5000 0.2590(4) 0.6321(3) 0.0221(10) Uani 1 2 d S T P
N1 N 0.42853(16) 0.2067(3) 0.7770(3) 0.0213(9) Uani 1 1 d . . .
N2 N 0.43007(16) 0.4251(3) 0.6928(3) 0.0220(9) Uani 1 1 d . . .
C1 C 0.5000 0.0197(6) 0.7823(5) 0.0223(14) Uani 1 2 d S T P
C8 C 0.35870(18) 0.3700(4) 0.8316(4) 0.0237(10) Uani 1 1 d . . .
C10 C 0.2618(2) 0.3402(4) 0.9206(4) 0.0295(11) Uani 1 1 d . . .
H10 H 0.2549 0.2714 0.8742 0.035 Uiso 1 1 calc R U .
C9 C 0.31285(18) 0.4097(4) 0.9090(4) 0.0228(10) Uani 1 1 d . . .
C19 C 0.44735(19) 0.5306(4) 0.6373(4) 0.0234(11) Uani 1 1 d . . .
C11 C 0.2212(2) 0.3722(5) 1.0001(4) 0.0311(12) Uani 1 1 d . . .
H11 H 0.1875 0.3249 1.0060 0.037 Uiso 1 1 calc R U .
C4 C 0.44592(19) 0.0925(4) 0.8179(4) 0.0217(10) Uani 1 1 d . . .
C2 C 0.5000 -0.0142(6) 0.6587(6) 0.0284(15) Uani 1 2 d S T P
H2A H 0.5347 -0.0595 0.6410 0.043 Uiso 0.5 1 calc R U P
H2B H 0.4673 -0.0667 0.6424 0.043 Uiso 0.5 1 calc R U P
H2C H 0.4981 0.0622 0.6157 0.043 Uiso 1 2 calc R U P
C17 C 0.3710(2) 0.5870(4) 0.7419(4) 0.0280(11) Uani 1 1 d . . .
H17 H 0.3416 0.6334 0.7749 0.034 Uiso 1 1 calc R U .
C18 C 0.41061(19) 0.6323(4) 0.6674(4) 0.0256(11) Uani 1 1 d . . .
H18 H 0.4129 0.7153 0.6412 0.031 Uiso 1 1 calc R U .
C7 C 0.3803(2) 0.2459(4) 0.8408(4) 0.0256(11) Uani 1 1 d . . .
C22 C 0.5000 0.6744(7) 0.5113(6) 0.0275(16) Uani 1 2 d S T P
H22A H 0.4672 0.6834 0.4638 0.041 Uiso 0.5 1 calc R U P
H22B H 0.4983 0.7370 0.5690 0.041 Uiso 1 2 calc R U P
H22C H 0.5346 0.6861 0.4691 0.041 Uiso 0.5 1 calc R U P
C6 C 0.3696(2) 0.1522(4) 0.9202(4) 0.0246(10) Uani 1 1 d . . .
H6 H 0.3406 0.1539 0.9733 0.029 Uiso 1 1 calc R U .
C15 C 0.3209(2) 0.5152(4) 0.9768(4) 0.0262(11) Uani 1 1 d . . .
H15 H 0.3536 0.5651 0.9682 0.031 Uiso 1 1 calc R U .
C12 C 0.2304(2) 0.4746(4) 1.0711(4) 0.0292(11) Uani 1 1 d . . .
C3 C 0.5000 -0.1104(6) 0.8432(6) 0.0275(16) Uani 1 2 d S T P
H3A H 0.5335 -0.1579 0.8223 0.041 Uiso 0.5 1 calc R U P
H3B H 0.5004 -0.0964 0.9216 0.041 Uiso 1 2 calc R U P
H3C H 0.4661 -0.1572 0.8233 0.041 Uiso 0.5 1 calc R U P
C5 C 0.40955(19) 0.0570(4) 0.9055(4) 0.0259(10) Uani 1 1 d . . .
H5 H 0.4121 -0.0177 0.9464 0.031 Uiso 1 1 calc R U .
C14 C 0.2804(2) 0.5469(5) 1.0577(4) 0.0317(12) Uani 1 1 d . . .
H14 H 0.2868 0.6168 1.1031 0.038 Uiso 1 1 calc R U .
C20 C 0.5000 0.5425(6) 0.5621(5) 0.0240(15) Uani 1 2 d S T P
B B 0.4444(2) 0.2794(5) 0.6681(4) 0.0233(12) Uani 1 1 d . . .
C13 C 0.1886(2) 0.5058(6) 1.1636(5) 0.0425(13) Uani 1 1 d . . .
H13A H 0.2021 0.5789 1.2033 0.064 Uiso 1 1 calc R U .
H13B H 0.1513 0.5234 1.1329 0.064 Uiso 1 1 calc R U .
H13C H 0.1859 0.4347 1.2131 0.064 Uiso 1 1 calc R U .
C21 C 0.5000 0.4520(6) 0.4595(5) 0.0254(15) Uani 1 2 d S T P
H21A H 0.5000 0.3652 0.4840 0.038 Uiso 1 2 calc R U P
H21B H 0.4663 0.4676 0.4157 0.038 Uiso 0.5 1 calc R U P
H21C H 0.5337 0.4676 0.4157 0.038 Uiso 0.5 1 calc R U P
C16 C 0.38326(18) 0.4575(4) 0.7590(4) 0.0230(10) Uani 1 1 d . . .

loop_
_atom_site_aniso_label
_atom_site_aniso_U_11
_atom_site_aniso_U_22
_atom_site_aniso_U_33
_atom_site_aniso_U_23
_atom_site_aniso_U_13
_atom_site_aniso_U_12
F1 0.0340(15) 0.0312(15) 0.0212(14) 0.0009(12) -0.0016(12) -0.0037(13)
O 0.027(3) 0.021(2) 0.019(2) -0.0007(19) 0.000 0.000
N1 0.024(2) 0.022(2) 0.018(2) 0.0017(16) 0.0006(16) 0.0008(16)
N2 0.026(2) 0.024(2) 0.016(2) 0.0010(16) 0.0021(16) 0.0015(17)
C1 0.030(4) 0.019(3) 0.018(3) 0.000(3) 0.000 0.000
C8 0.022(2) 0.025(2) 0.024(3) 0.003(2) -0.008(2) 0.000(2)
C10 0.033(3) 0.027(3) 0.029(3) 0.000(2) -0.001(2) -0.001(2)
C9 0.023(2) 0.027(3) 0.018(2) 0.000(2) 0.001(2) 0.0020(19)
C19 0.027(2) 0.024(3) 0.020(3) 0.000(2) -0.004(2) 0.001(2)
C11 0.029(3) 0.027(3) 0.037(3) 0.005(2) 0.008(2) 0.001(2)
C4 0.028(2) 0.021(3) 0.016(2) -0.0001(19) 0.000(2) -0.004(2)
C2 0.043(4) 0.025(4) 0.017(4) -0.002(3) 0.000 0.000
C17 0.029(3) 0.026(3) 0.028(3) 0.001(2) 0.000(2) 0.000(2)
C18 0.031(3) 0.023(2) 0.022(3) 0.003(2) -0.001(2) 0.002(2)
C7 0.026(2) 0.031(3) 0.021(2) 0.000(2) -0.001(2) -0.003(2)
C22 0.022(3) 0.037(4) 0.024(4) 0.010(3) 0.000 0.000
C6 0.031(3) 0.022(2) 0.021(2) -0.0001(19) 0.001(2) -0.004(2)
C15 0.026(2) 0.028(3) 0.024(3) 0.001(2) 0.002(2) 0.002(2)
C12 0.034(3) 0.027(3) 0.026(3) 0.010(2) 0.007(2) 0.007(2)
C3 0.033(4) 0.017(3) 0.033(4) -0.002(3) 0.000 0.000
C5 0.033(3) 0.024(2) 0.020(2) 0.003(2) -0.001(2) -0.005(2)
C14 0.037(3) 0.030(3) 0.028(3) 0.000(2) 0.002(2) 0.007(2)
C20 0.027(3) 0.028(4) 0.017(4) 0.003(3) 0.000 0.000
B 0.028(3) 0.022(3) 0.020(3) 0.000(2) -0.002(3) -0.004(2)
C13 0.044(3) 0.046(3) 0.038(3) 0.001(3) 0.013(3) 0.005(3)
C21 0.027(4) 0.033(4) 0.017(3) -0.005(3) 0.000 0.000
C16 0.022(2) 0.029(3) 0.018(2) -0.001(2) -0.002(2) -0.002(2)

loop_
_atom_type_symbol
_atom_type_description
_atom_type_scat_dispersion_real
_atom_type_scat_dispersion_imag
_atom_type_scat_source
C C 0.0033 0.0016 'International Tables Vol C Tables 4.2.6.8 and 6.1.1.4'
H H 0.0000 0.0000 'International Tables Vol C Tables 4.2.6.8 and 6.1.1.4'
N N 0.0061 0.0033 'International Tables Vol C Tables 4.2.6.8 and 6.1.1.4'
O O 0.0106 0.0060 'International Tables Vol C Tables 4.2.6.8 and 6.1.1.4'
F F 0.0171 0.0103 'International Tables Vol C Tables 4.2.6.8 and 6.1.1.4'
B B 0.0013 0.0007 'International Tables Vol C Tables 4.2.6.8 and 6.1.1.4'

loop_
_geom_angle_atom_site_label_1
_geom_angle_atom_site_label_2
_geom_angle_atom_site_label_3
_geom_angle
_geom_angle_site_symmetry_1
_geom_angle_site_symmetry_3
B O B 138.8(5) . 3_655
C4 N1 C7 107.1(4) . .
C4 N1 B 131.8(4) . .
C7 N1 B 120.0(4) . .
C19 N2 C16 108.3(4) . .
C19 N2 B 129.1(4) . .
C16 N2 B 120.4(4) . .
C4 C1 C4 110.1(5) . 3_655
C4 C1 C2 112.9(3) . .
C4 C1 C2 112.9(3) 3_655 .
C4 C1 C3 107.9(4) . .
C4 C1 C3 107.9(4) 3_655 .
C2 C1 C3 104.8(5) . .
C16 C8 C7 121.1(4) . .
C16 C8 C9 120.5(4) . .
C7 C8 C9 118.1(4) . .
C11 C10 C9 121.2(5) . .
C15 C9 C10 118.0(4) . .
C15 C9 C8 120.1(4) . .
C10 C9 C8 121.8(4) . .
N2 C19 C18 108.2(4) . .
N2 C19 C20 126.7(4) . .
C18 C19 C20 124.9(4) . .
C10 C11 C12 120.6(4) . .
N1 C4 C5 109.3(4) . .
N1 C4 C1 125.6(4) . .
C5 C4 C1 124.8(4) . .
C18 C17 C16 107.3(4) . .
C17 C18 C19 108.0(4) . .
C6 C7 C8 130.2(4) . .
C6 C7 N1 108.0(4) . .
C8 C7 N1 120.7(4) . .
C5 C6 C7 107.7(4) . .
C9 C15 C14 120.8(4) . .
C11 C12 C14 118.5(5) . .
C11 C12 C13 121.5(4) . .
C14 C12 C13 120.0(5) . .
C6 C5 C4 108.0(4) . .
C15 C14 C12 120.7(5) . .
C22 C20 C19 108.4(4) . 3_655
C22 C20 C19 108.4(4) . .
C19 C20 C19 106.2(5) 3_655 .
C22 C20 C21 103.6(5) . .
C19 C20 C21 115.0(3) 3_655 .
C19 C20 C21 115.0(3) . .
O B F1 110.6(4) . .
O B N1 114.2(4) . .
F1 B N1 106.7(4) . .
O B N2 113.8(4) . .
F1 B N2 105.7(4) . .
N1 B N2 105.2(4) . .
N2 C16 C8 121.3(4) . .
N2 C16 C17 108.1(4) . .
C8 C16 C17 130.5(4) . .

loop_
_geom_bond_atom_site_label_1
_geom_bond_atom_site_label_2
_geom_bond_distance
_geom_bond_site_symmetry_2
F1 B 1.400(6) .
O B 1.379(6) .
O B 1.379(6) 3_655
N1 C4 1.360(5) .
N1 C7 1.421(6) .
N1 B 1.569(6) .
N2 C19 1.358(6) .
N2 C16 1.393(6) .
N2 B 1.598(6) .
C1 C4 1.533(6) .
C1 C4 1.533(6) 3_655
C1 C2 1.537(9) .
C1 C3 1.555(9) .
C8 C16 1.395(6) .
C8 C7 1.404(6) .
C8 C9 1.478(6) .
C10 C11 1.388(7) .
C10 C9 1.402(6) .
C9 C15 1.393(6) .
C19 C18 1.417(6) .
C19 C20 1.530(6) .
C11 C12 1.395(7) .
C4 C5 1.407(6) .
C17 C18 1.373(7) .
C17 C16 1.408(6) .
C7 C6 1.399(6) .
C22 C20 1.518(9) .
C6 C5 1.378(6) .
C15 C14 1.397(7) .
C12 C14 1.399(7) .
C12 C13 1.518(7) .
C20 C19 1.530(6) 3_655
C20 C21 1.565(9) .
